data_7036083
loop_
_publ_author_name
'Starobrat, A.'
'Tyszkiewicz, M. J.'
'Wegner, W.'
'Pancerz, D.'
'Or\/lowski, P A'
'Leszczy\'nski, P J'
'Fijalkowski, K. J.'
'Jaro\'n, T'
'Grochala, W.'

_publ_section_title
;
 Salts of highly fluorinated weakly coordinating anions as versatile
 precursors towards hydrogen storage materials.
;
_journal_issue 45
_journal_name_full 'Dalton transactions (Cambridge, England : 2003)'
_journal_page_first 19469
_journal_page_last 19477
_journal_paper_doi 10.1039/c5dt02005k
_journal_volume 44
_journal_year 2015
_chemical_formula_moiety 'C24 H20 P, B4 Eu H16'
_chemical_formula_sum 'C24 H36 B4 Eu P'
_chemical_formula_weight 550.71
_chemical_name_systematic ' ?'
_space_group_IT_number 88
_symmetry_cell_setting tetragonal
_symmetry_Int_Tables_number 88
_symmetry_space_group_name_Hall 'I 4bw -1bw'
_symmetry_space_group_name_H-M 'I 41/a :1'
_audit_update_record
;
2015-05-28 deposited with the CCDC.
2015-07-22 downloaded from the CCDC.
;
_cell_angle_alpha 90
_cell_angle_beta 90
_cell_angle_gamma 90
_cell_formula_units_Z 4
_cell_length_a 14.406(2)
_cell_length_b 14.406(2)
_cell_length_c 13.590(3)
_cell_measurement_temperature 298
_cell_volume 2820.4(8)
_diffrn_ambient_temperature 298
_diffrn_detector one-dimensional
_diffrn_detector_type LYNXEYE
_diffrn_measurement_device_type 'Bruker D8 Discover'
_diffrn_radiation_monochromator none
_diffrn_radiation_probe x-ray
_diffrn_radiation_type 'Cu K\a'
_diffrn_radiation_wavelength 1.5418
_exptl_absorpt_coefficient_mu 16.484
_exptl_crystal_density_diffrn 1.297
_exptl_crystal_F_000 80
_pd_char_colour white
_pd_instr_location ' ?'
_pd_meas_2theta_range_inc 0.014
_pd_meas_2theta_range_max 80.003
_pd_meas_2theta_range_min 6.000
_pd_meas_number_of_points 5168
_pd_meas_scan_method cont
_pd_prep_temperature 298
_pd_proc_2theta_range_inc 0.014
_pd_proc_2theta_range_max 80.003
_pd_proc_2theta_range_min 6
_pd_proc_ls_background_function '26 Legendre polynoms'
_pd_proc_ls_pref_orient_corr none
_pd_proc_ls_profile_function Pseudo-Voigt
_pd_proc_ls_prof_R_factor 0.0066
_pd_proc_ls_prof_wR_expected 0.0072
_pd_proc_ls_prof_wR_factor 0.0088
_pd_spec_mounting 'quartz capillary'
_pd_spec_mount_mode transmission
_pd_spec_shape cylinder
_pd_spec_size_axial 18
_pd_spec_size_equat 1
_refine_ls_goodness_of_fit_all 1.21
_refine_ls_hydrogen_treatment refall
_refine_ls_number_constraints 0
_refine_ls_number_parameters 98
_refine_ls_number_restraints 36
_refine_ls_R_factor_all 0.0603
_refine_ls_R_factor_gt 0.0559
_refine_ls_shift/su_max 0.0345
_refine_ls_shift/su_mean 0.0064
_refine_ls_weighting_scheme sigma
_refine_ls_wR_factor_all 0.0400
_refine_ls_wR_factor_gt 0.0396
_cod_data_source_file c5dt02005k1.cif
_cod_data_source_block I
_cod_depositor_comments 'Adding full bibliography for 7036082--7036084.cif.'
_cod_original_cell_volume 2820.4(10)
_cod_original_sg_symbol_H-M 'I 41/a:1'
_cod_original_formula_sum 'C24 H36 B4 Eu1 P1'
_cod_database_code 7036083

loop_
_space_group_symop_id
_space_group_symop_operation_xyz
1 x,y,z
2 -x,-y,z
3 -y,x+1/2,z+1/4
4 y,-x+1/2,z+1/4
5 -x,-y+1/2,-z+1/4
6 x,y+1/2,-z+1/4
7 y,-x,-z
8 -y,x,-z
9 x+1/2,y+1/2,z+1/2
10 -x+1/2,-y+1/2,z+1/2
11 -y+1/2,x,z+3/4
12 y+1/2,-x,z+3/4
13 -x+1/2,-y,-z+3/4
14 x+1/2,y,-z+3/4
15 y+1/2,-x+1/2,-z+1/2
16 -y+1/2,x+1/2,-z+1/2

loop_
_atom_site_label
_atom_site_type_symbol
_atom_site_fract_x
_atom_site_fract_y
_atom_site_fract_z
_atom_site_adp_type
_atom_site_U_iso_or_equiv
_atom_site_site_symmetry_multiplicity
_atom_site_occupancy
_atom_site_calc_flag
Eu1 Eu 0 0 0.5 Uani 0.054(5) 4 1 d
B1 B -0.074(4) -0.123(3) 0.403(3) Uiso 0.005(10) 16 1 d
P1 P 0 0 0 Uiso 0.005(10) 4 1 d
C1 C 0.0708(9) -0.0709(9) 0.0772(10) Uiso 0.005(10) 16 1 d
C2 C 0.0800(16) -0.1654(9) 0.0575(18) Uiso 0.005(10) 16 1 d
C3 C 0.1347(19) -0.2201(16) 0.117(2) Uiso 0.005(10) 16 1 d
C4 C 0.1806(19) -0.181(2) 0.1968(19) Uiso 0.005(10) 16 1 d
C5 C 0.172(2) -0.087(2) 0.2164(17) Uiso 0.005(10) 16 1 d
C6 C 0.1165(16) -0.0322(16) 0.1565(15) Uiso 0.005(10) 16 1 d
H1 H 0.049(2) -0.1922(8) 0.003(2) Uiso 0.0054 16 1 d
H2 H 0.141(3) -0.2845(16) 0.104(3) Uiso 0.0054 16 1 d
H3 H 0.218(2) -0.219(3) 0.238(2) Uiso 0.0054 16 1 d
H4 H 0.203(3) -0.061(3) 0.271(2) Uiso 0.0054 16 1 d
H5 H 0.110(2) 0.0322(17) 0.170(2) Uiso 0.0054 16 1 d
H6 H -0.108(6) -0.181(5) 0.357(4) Uiso 0.0054 16 1 d
H7 H 0.002(6) -0.142(8) 0.419(16) Uiso 0.0054 16 1 d
H8 H -0.113(11) -0.114(13) 0.476(10) Uiso 0.0054 16 1 d
H9 H -0.076(17) -0.054(5) 0.359(9) Uiso 0.0054 16 1 d

loop_
_atom_site_aniso_label
_atom_site_aniso_type_symbol
_atom_site_aniso_U_11
_atom_site_aniso_U_22
_atom_site_aniso_U_33
_atom_site_aniso_U_12
_atom_site_aniso_U_13
_atom_site_aniso_U_23
Eu1 Eu 0.052(8) 0.052(8) 0.057(12) 0 0 0

loop_
_atom_type_symbol
_atom_type_scat_dispersion_real
_atom_type_scat_dispersion_imag
_atom_type_scat_source
C 0.0181 0.0091 'International Tables Vol C tables 4.2.6.8 and 6.1.1.1'
H 0.0000 0.0000 'International Tables Vol C tables 4.2.6.8 and 6.1.1.1'
B 0.0090 0.0039 'International Tables Vol C tables 4.2.6.8 and 6.1.1.1'
Eu -8.9294 11.1857 'International Tables Vol C tables 4.2.6.8 and 6.1.1.1'
P 0.2955 0.4335 'International Tables Vol C tables 4.2.6.8 and 6.1.1.1'

loop_
_geom_angle_atom_site_label_1
_geom_angle_atom_site_label_2
_geom_angle_atom_site_label_3
_geom_angle_site_symmetry_1
_geom_angle_site_symmetry_3
_geom_angle
B1 Eu1 B1 . 2_555 114.8(15)
B1 Eu1 B1 . 7_556 106.9(18)
B1 Eu1 B1 . 8_556 106.9(18)
B1 Eu1 H7 . . 28(3)
B1 Eu1 H7 . 2_555 112(4)
B1 Eu1 H7 . 7_556 82(4)
B1 Eu1 H7 . 8_556 130(3)
B1 Eu1 H8 . . 28(4)
B1 Eu1 H8 . 2_555 137(4)
B1 Eu1 H8 . 7_556 106(4)
B1 Eu1 H8 . 8_556 83(4)
B1 Eu1 H9 . . 28(2)
B1 Eu1 H9 . 2_555 90(4)
B1 Eu1 H9 . 7_556 129(4)
B1 Eu1 H9 . 8_556 104(5)
B1 Eu1 B1 2_555 7_556 106.9(18)
B1 Eu1 B1 2_555 8_556 106.9(18)
B1 Eu1 H7 2_555 . 112(4)
B1 Eu1 H7 2_555 2_555 28(3)
B1 Eu1 H7 2_555 7_556 130(3)
B1 Eu1 H7 2_555 8_556 82(4)
B1 Eu1 H8 2_555 . 137(4)
B1 Eu1 H8 2_555 2_555 28(4)
B1 Eu1 H8 2_555 7_556 83(4)
B1 Eu1 H8 2_555 8_556 106(4)
B1 Eu1 H9 2_555 . 90(4)
B1 Eu1 H9 2_555 2_555 28(2)
B1 Eu1 H9 2_555 7_556 104(5)
B1 Eu1 H9 2_555 8_556 129(4)
B1 Eu1 B1 7_556 8_556 114.8(15)
B1 Eu1 H7 7_556 . 130(3)
B1 Eu1 H7 7_556 2_555 82(4)
B1 Eu1 H7 7_556 7_556 28(3)
B1 Eu1 H7 7_556 8_556 112(4)
B1 Eu1 H8 7_556 . 83(4)
B1 Eu1 H8 7_556 2_555 106(4)
B1 Eu1 H8 7_556 7_556 28(4)
B1 Eu1 H8 7_556 8_556 137(4)
B1 Eu1 H9 7_556 . 104(5)
B1 Eu1 H9 7_556 2_555 129(4)
B1 Eu1 H9 7_556 7_556 28(2)
B1 Eu1 H9 7_556 8_556 90(4)
B1 Eu1 H7 8_556 . 82(4)
B1 Eu1 H7 8_556 2_555 130(3)
B1 Eu1 H7 8_556 7_556 112(4)
B1 Eu1 H7 8_556 8_556 28(3)
B1 Eu1 H8 8_556 . 106(4)
B1 Eu1 H8 8_556 2_555 83(4)
B1 Eu1 H8 8_556 7_556 137(4)
B1 Eu1 H8 8_556 8_556 28(4)
B1 Eu1 H9 8_556 . 129(4)
B1 Eu1 H9 8_556 2_555 104(5)
B1 Eu1 H9 8_556 7_556 90(4)
B1 Eu1 H9 8_556 8_556 28(2)
H7 Eu1 H7 . 2_555 124(7)
H7 Eu1 H7 . 7_556 103(4)
H7 Eu1 H7 . 8_556 103(4)
H7 Eu1 H8 . . 48(5)
H7 Eu1 H8 . 2_555 123(5)
H7 Eu1 H8 . 7_556 134(5)
H7 Eu1 H8 . 8_556 56(5)
H7 Eu1 H9 . . 48(5)
H7 Eu1 H9 . 2_555 84(5)
H7 Eu1 H9 . 7_556 144(7)
H7 Eu1 H9 . 8_556 88(7)
H7 Eu1 H7 2_555 7_556 103(4)
H7 Eu1 H7 2_555 8_556 103(4)
H7 Eu1 H8 2_555 . 123(5)
H7 Eu1 H8 2_555 2_555 48(5)
H7 Eu1 H8 2_555 7_556 56(5)
H7 Eu1 H8 2_555 8_556 134(5)
H7 Eu1 H9 2_555 . 84(5)
H7 Eu1 H9 2_555 2_555 48(5)
H7 Eu1 H9 2_555 7_556 88(7)
H7 Eu1 H9 2_555 8_556 144(7)
H7 Eu1 H7 7_556 8_556 124(7)
H7 Eu1 H8 7_556 . 56(5)
H7 Eu1 H8 7_556 2_555 134(5)
H7 Eu1 H8 7_556 7_556 48(5)
H7 Eu1 H8 7_556 8_556 123(5)
H7 Eu1 H9 7_556 . 88(7)
H7 Eu1 H9 7_556 2_555 144(7)
H7 Eu1 H9 7_556 7_556 48(5)
H7 Eu1 H9 7_556 8_556 84(5)
H7 Eu1 H8 8_556 . 134(5)
H7 Eu1 H8 8_556 2_555 56(5)
H7 Eu1 H8 8_556 7_556 123(5)
H7 Eu1 H8 8_556 8_556 48(5)
H7 Eu1 H9 8_556 . 144(7)
H7 Eu1 H9 8_556 2_555 88(7)
H7 Eu1 H9 8_556 7_556 84(5)
H7 Eu1 H9 8_556 8_556 48(5)
H8 Eu1 H8 . 2_555 164(5)
H8 Eu1 H8 . 7_556 91(6)
H8 Eu1 H8 . 8_556 91(6)
H8 Eu1 H9 . . 47(5)
H8 Eu1 H9 . 2_555 117(5)
H8 Eu1 H9 . 7_556 102(5)
H8 Eu1 H9 . 8_556 91(6)
H8 Eu1 H8 2_555 7_556 91(6)
H8 Eu1 H8 2_555 8_556 91(6)
H8 Eu1 H9 2_555 . 117(5)
H8 Eu1 H9 2_555 2_555 47(5)
H8 Eu1 H9 2_555 7_556 91(6)
H8 Eu1 H9 2_555 8_556 102(5)
H8 Eu1 H8 7_556 8_556 164(5)
H8 Eu1 H9 7_556 . 91(6)
H8 Eu1 H9 7_556 2_555 102(5)
H8 Eu1 H9 7_556 7_556 47(5)
H8 Eu1 H9 7_556 8_556 117(5)
H8 Eu1 H9 8_556 . 102(5)
H8 Eu1 H9 8_556 2_555 91(6)
H8 Eu1 H9 8_556 7_556 117(5)
H8 Eu1 H9 8_556 8_556 47(5)
H9 Eu1 H9 . 2_555 70(6)
H9 Eu1 H9 . 7_556 132(6)
H9 Eu1 H9 . 8_556 132(6)
H9 Eu1 H9 2_555 7_556 132(6)
H9 Eu1 H9 2_555 8_556 132(6)
H9 Eu1 H9 7_556 8_556 70(6)
H6 B1 H7 . . 109(9)
H6 B1 H8 . . 109(10)
H6 B1 H9 . . 109(9)
H7 B1 H8 . . 109(13)
H7 B1 H9 . . 109(15)
H8 B1 H9 . . 109(13)
C1 P1 C1 . 2_555 108.0(6)
C1 P1 C1 . 7_555 110.2(6)
C1 P1 C1 . 8_555 110.2(6)
C1 P1 C1 2_555 7_555 110.2(6)
C1 P1 C1 2_555 8_555 110.2(6)
C1 P1 C1 7_555 8_555 108.0(6)
C2 C1 C6 . . 120.0(17)
C1 C2 C3 . . 120(2)
C1 C2 H1 . . 120(2)
C3 C2 H1 . . 120.0(19)
C2 C3 C4 . . 120(2)
C2 C3 H2 . . 120(4)
C4 C3 H2 . . 120(4)
C3 C4 C5 . . 120(3)
C3 C4 H3 . . 120(4)
C5 C4 H3 . . 120(3)
C4 C5 C6 . . 120(2)
C4 C5 H4 . . 120(4)
C6 C5 H4 . . 120(4)
C1 C6 C5 . . 120(2)
C1 C6 H5 . . 120(3)
C5 C6 H5 . . 120(3)

loop_
_geom_bond_atom_site_label_1
_geom_bond_atom_site_label_2
_geom_bond_site_symmetry_2
_geom_bond_distance
Eu1 B1 . 2.45(5)
Eu1 B1 2_555 2.45(5)
Eu1 B1 7_556 2.45(5)
Eu1 B1 8_556 2.45(5)
Eu1 H7 . 2.33(14)
Eu1 H7 2_555 2.33(14)
Eu1 H7 7_556 2.33(14)
Eu1 H7 8_556 2.33(14)
Eu1 H8 . 2.33(17)
Eu1 H8 2_555 2.33(17)
Eu1 H8 7_556 2.33(17)
Eu1 H8 8_556 2.33(17)
Eu1 H9 . 2.34(15)
Eu1 H9 2_555 2.34(15)
Eu1 H9 7_556 2.34(15)
Eu1 H9 8_556 2.34(15)
B1 H6 . 1.15(8)
B1 H7 . 1.15(12)
B1 H8 . 1.15(15)
B1 H9 . 1.15(10)
P1 C1 . 1.785(13)
P1 C1 2_555 1.785(13)
P1 C1 7_555 1.785(13)
P1 C1 8_555 1.785(13)
C1 C2 . 1.394(19)
C1 C6 . 1.38(3)
C2 C3 . 1.38(3)
C2 H1 . 0.95(4)
C3 C4 . 1.39(4)
C3 H2 . 0.95(3)
C4 C5 . 1.38(4)
C4 H3 . 0.95(4)
C5 C6 . 1.39(4)
C5 H4 . 0.95(4)
C6 H5 . 0.95(3)

loop_
_restr_distance_atom_site_label_1
_restr_distance_atom_site_label_2
_restr_distance_target
_restr_distance_target_weight_param
C1 C2 1.395 0.001
C2 H1 0.95 0.001
C3 H2 0.95 0.001
C4 H3 0.95 0.001
C5 H4 0.95 0.001
C6 H5 0.95 0.001
B1 H6 1.15 0.001
B1 H7 1.15 0.001
B1 H8 1.15 0.001
B1 H9 1.15 0.001
Eu1 H7 2.3 0.01

loop_
_restr_angle_atom_site_label_1
_restr_angle_atom_site_label_2
_restr_angle_atom_site_label_3
_restr_angle_target
_restr_angle_target_weight_param
H1 C2 C3 120 0.01
H2 C3 C4 120 0.01
H3 C4 C5 120 0.01
H4 C5 C6 120 0.01
H5 C6 C1 120 0.01
C1 C2 C3 120 0.1
C2 C3 C4 120 0.1
C3 C4 C5 120 0.1
C4 C5 C6 120 0.1
C5 C6 C1 120 0.1
C6 C1 C2 120 0.1
H6 B1 H7 109.47 0.01
H6 B1 H9 109.47 0.01
H6 B1 H8 109.47 0.01
H7 B1 H8 109.47 0.01
H8 B1 H9 109.47 0.01
H7 B1 H9 109.47 0.01
P1 C1 C2 120 0.01

loop_
_restr_equal_distance_atom_site_label_1
_restr_equal_distance_atom_site_label_2
_restr_equal_distance_class_class_id
_restr_equal_distance_class_target_weight_param
C1 C2 1 0.01
C2 C3 1 0.01
C3 C4 1 0.01
C4 C5 1 0.01
C5 C6 1 0.01
C6 C1 1 0.01
Eu1 H7 2 0.01
Eu1 H8 2 0.01
Eu1 H9 2 0.01
